data_4303211
loop_
_publ_author_name
'Jai Young Lee'
'So Young Lee'
'Sunhong Park'
'Jongchul Kwon'
'Wonbo Sim'
'Shim Sung Lee'

_publ_contact_author_address
;
Department of Chemistry (BK21) and Research Institute of Natural Science, 
Gyeongsang National University, Jinju 660-701, South Korea
;
_publ_contact_author_email sslee@gnu.ac.kr
_publ_contact_author_fax +82-55-753-7614
_publ_contact_author_name 'Shim Sung Lee'
_publ_contact_author_phone +82-55-751-6021
_publ_section_title
;
Unsymmetrical Calixcrowns Incorporating Hard and Soft Loops as a New
Scaffold for Multinuclear Endo/Exocyclic Complexation and Networking
;
_journal_name_full 'Inorganic Chemistry'
_journal_page_first 8934
_journal_page_last 8939
_journal_paper_doi 10.1021/ic901314b
_journal_volume 48
_journal_year 2009
_chemical_formula_sum 'C94 H104 Cu11 I15 K4 N3 O18 S2'
_chemical_formula_weight 4386.76
_chemical_name_systematic
; 
 ? 
;
_space_group_IT_number 15
_symmetry_cell_setting monoclinic
_symmetry_space_group_name_Hall '-C 2yc'
_symmetry_space_group_name_H-M 'C 1 2/c 1'
_atom_sites_solution_hydrogens geom
_atom_sites_solution_primary direct
_atom_sites_solution_secondary difmap
_audit_creation_method SHELXTL
_cell_angle_alpha 90.00
_cell_angle_beta 97.8050(10)
_cell_angle_gamma 90.00
_cell_formula_units_Z 4
_cell_length_a 22.6363(13)
_cell_length_b 19.3555(12)
_cell_length_c 29.7445(18)
_cell_measurement_reflns_used 6812
_cell_measurement_temperature 173(2)
_cell_measurement_theta_max 27.33
_cell_measurement_theta_min 2.36
_cell_volume 12911.4(13)
_computing_cell_refinement 'Bruker SAINT'
_computing_data_collection 'Bruker SMART'
_computing_data_reduction 'Bruker SAINT'
_computing_molecular_graphics 'Bruker SHELXTL'
_computing_publication_material 'Bruker SHELXTL'
_computing_structure_refinement 'Bruker SHELXTL'
_computing_structure_solution 'Bruker SHELXTL'
_diffrn_ambient_temperature 173(2)
_diffrn_measured_fraction_theta_full 0.998
_diffrn_measured_fraction_theta_max 0.998
_diffrn_measurement_device_type 'CCD area detector'
_diffrn_measurement_method 'phi and omega scans'
_diffrn_radiation_monochromator graphite
_diffrn_radiation_source 'fine-focus sealed tube'
_diffrn_radiation_type MoK\a
_diffrn_radiation_wavelength 0.71073
_diffrn_reflns_av_R_equivalents 0.0754
_diffrn_reflns_av_sigmaI/netI 0.1004
_diffrn_reflns_limit_h_max 26
_diffrn_reflns_limit_h_min -28
_diffrn_reflns_limit_k_max 24
_diffrn_reflns_limit_k_min -17
_diffrn_reflns_limit_l_max 37
_diffrn_reflns_limit_l_min -37
_diffrn_reflns_number 37348
_diffrn_reflns_theta_full 27.00
_diffrn_reflns_theta_max 27.00
_diffrn_reflns_theta_min 1.38
_exptl_absorpt_coefficient_mu 5.576
_exptl_absorpt_correction_T_max 0.6055
_exptl_absorpt_correction_T_min 0.2855
_exptl_absorpt_correction_type 'empirical (SADABS)'
_exptl_absorpt_process_details 'SADABS, sheldrick, 1996'
_exptl_crystal_colour yellow
_exptl_crystal_density_diffrn 2.257
_exptl_crystal_density_method 'not measured'
_exptl_crystal_description block
_exptl_crystal_F_000 8220
_exptl_crystal_size_max 0.30
_exptl_crystal_size_mid 0.25
_exptl_crystal_size_min 0.10
_refine_diff_density_max 2.587
_refine_diff_density_min -3.484
_refine_diff_density_rms 0.529
_refine_ls_extinction_method none
_refine_ls_goodness_of_fit_ref 1.035
_refine_ls_hydrogen_treatment constr
_refine_ls_matrix_type full
_refine_ls_number_parameters 668
_refine_ls_number_reflns 14058
_refine_ls_number_restraints 17
_refine_ls_restrained_S_all 1.036
_refine_ls_R_factor_all 0.1316
_refine_ls_R_factor_gt 0.0805
_refine_ls_shift/su_max 0.018
_refine_ls_shift/su_mean 0.000
_refine_ls_structure_factor_coef Fsqd
_refine_ls_weighting_details 'calc w=1/[\s^2^(Fo^2^)+(0.1517P)^2^+0.0000P] where P=(Fo^2^+2Fc^2^)/3'
_refine_ls_weighting_scheme calc
_refine_ls_wR_factor_gt 0.2161
_refine_ls_wR_factor_ref 0.2618
_reflns_number_gt 8021
_reflns_number_total 14058
_reflns_threshold_expression >2sigma(I)
_cod_data_source_file ic901314b_si_001_2.cif
_cod_data_source_block 1
_cod_depositor_comments
;
The following automatic conversions were performed:
'_symmetry_cell_setting' value 'Monoclinic' changed to 'monoclinic'
according to '/home/saulius/struct/CIF-dictionaries/cif_core.dic'
dictionary named 'cif_core.dic' version 2.4.1 from 2010-06-29.

Automatic conversion script
Id: cif_fix_enum 1527 2010-12-29 10:47:43Z saulius 
;
_cod_database_code 4303211

loop_
_symmetry_equiv_pos_as_xyz
'x, y, z'
'-x, y, -z+1/2'
'x+1/2, y+1/2, z'
'-x+1/2, y+1/2, -z+1/2'
'-x, -y, -z'
'x, -y, z-1/2'
'-x+1/2, -y+1/2, -z'
'x+1/2, -y+1/2, z-1/2'

loop_
_atom_site_label
_atom_site_type_symbol
_atom_site_fract_x
_atom_site_fract_y
_atom_site_fract_z
_atom_site_U_iso_or_equiv
_atom_site_adp_type
_atom_site_occupancy
_atom_site_symmetry_multiplicity
_atom_site_calc_flag
_atom_site_refinement_flags
_atom_site_disorder_assembly
_atom_site_disorder_group
Cu1 Cu 0.08033(7) 0.86216(9) 0.53024(6) 0.0417(4) Uani 1 1 d . . .
Cu2 Cu 0.03073(8) 0.77852(10) 0.45795(6) 0.0485(5) Uani 1 1 d . . .
Cu3 Cu 0.08631(9) 0.65830(10) 0.48816(7) 0.0557(5) Uani 1 1 d . . .
Cu4 Cu 0.07015(18) 0.5925(2) 0.55949(15) 0.0623(11) Uani 0.50 1 d P . .
Cu5 Cu 0.10400(19) 0.5387(2) 0.45961(16) 0.0646(12) Uani 0.50 1 d P . .
Cu6 Cu 0.03254(16) 0.44903(19) 0.41689(13) 0.0475(9) Uani 0.50 1 d P . .
Cu7 Cu -0.00206(8) 1.07302(9) 0.52866(6) 0.0455(4) Uani 1 1 d . . .
K1 K 0.21916(13) 0.86754(13) 0.68282(9) 0.0352(6) Uani 1 1 d . . .
K2 K 0.22856(13) 0.84154(14) 0.85871(10) 0.0370(6) Uani 1 1 d . . .
I1 I 0.11005(4) 0.88038(5) 0.44857(3) 0.0415(2) Uani 1 1 d . . .
I2 I -0.07534(4) 0.83466(5) 0.43889(3) 0.0422(2) Uani 1 1 d . . .
I3 I 0.03863(4) 0.73345(4) 0.54513(3) 0.0407(2) Uani 1 1 d . . .
I4 I 0.05085(5) 0.67115(6) 0.40438(4) 0.0596(3) Uani 1 1 d . . .
I5 I 0.17568(5) 0.58875(5) 0.52552(4) 0.0529(3) Uani 1 1 d . . .
I6 I 0.00797(15) 0.48737(16) 0.49532(12) 0.0520(7) Uani 0.50 1 d P . .
I7 I 0.14177(8) 0.44833(9) 0.40642(6) 0.0417(4) Uani 0.50 1 d P . .
I8 I -0.05078(10) 0.41357(11) 0.35643(7) 0.0550(5) Uani 0.50 1 d P . .
I9 I 0.00369(4) 0.94623(4) 0.56198(3) 0.0374(2) Uani 1 1 d . . .
S1 S 0.17113(15) 0.86189(17) 0.57685(11) 0.0366(7) Uani 1 1 d . . .
O1 O 0.2493(4) 0.7419(4) 0.7139(3) 0.038(2) Uani 1 1 d . . .
O2 O 0.2714(5) 0.7711(5) 0.6271(3) 0.057(3) Uani 1 1 d . . .
O3 O 0.1934(4) 0.9911(5) 0.6375(3) 0.042(2) Uani 1 1 d . . .
O4 O 0.1858(4) 0.9763(4) 0.7307(3) 0.0312(18) Uani 1 1 d . . .
O5 O 0.3311(4) 0.8815(4) 0.8216(3) 0.0341(19) Uani 1 1 d . . .
O6 O 0.3327(5) 0.8803(7) 0.9141(4) 0.067(3) Uani 1 1 d . . .
O7 O 0.2327(5) 0.8343(6) 0.9512(4) 0.061(3) Uani 1 1 d . . .
O8 O 0.1276(5) 0.8074(7) 0.8969(4) 0.069(3) Uani 1 1 d . . .
O9 O 0.1219(4) 0.8079(4) 0.8023(3) 0.0320(19) Uani 1 1 d . . .
C1 C 0.2701(8) 0.6868(7) 0.6857(5) 0.053(4) Uani 1 1 d . . .
H1A H 0.2518 0.6422 0.6923 0.064 Uiso 1 1 calc R . .
H1B H 0.3140 0.6820 0.6923 0.064 Uiso 1 1 calc R . .
C2 C 0.2525(9) 0.7059(8) 0.6372(5) 0.064(5) Uani 1 1 d . . .
H2A H 0.2694 0.6718 0.6178 0.077 Uiso 1 1 calc R . .
H2B H 0.2085 0.7038 0.6301 0.077 Uiso 1 1 calc R . .
C3 C 0.2746(6) 0.7843(8) 0.5797(4) 0.044(3) Uani 1 1 d . . .
H3A H 0.2941 0.7445 0.5668 0.053 Uiso 1 1 calc R . .
H3B H 0.2998 0.8255 0.5771 0.053 Uiso 1 1 calc R . .
C4 C 0.2153(8) 0.7958(11) 0.5527(5) 0.069(4) Uani 1 1 d . . .
H4A H 0.1929 0.7518 0.5505 0.082 Uiso 1 1 calc R . .
H4B H 0.2210 0.8098 0.5215 0.082 Uiso 1 1 calc R . .
C5 C 0.2102(8) 0.9391(9) 0.5669(6) 0.069(3) Uani 1 1 d . . .
H5A H 0.2527 0.9342 0.5797 0.083 Uiso 1 1 calc R . .
H5B H 0.2080 0.9471 0.5339 0.083 Uiso 1 1 calc R . .
C6 C 0.1832(6) 1.0009(7) 0.5889(4) 0.042(3) Uani 1 1 d . . .
H6A H 0.2023 1.0443 0.5807 0.050 Uiso 1 1 calc R . .
H6B H 0.1399 1.0038 0.5783 0.050 Uiso 1 1 calc R . .
C7 C 0.1526(6) 1.0313(7) 0.6596(4) 0.037(3) Uani 1 1 d . . .
H7A H 0.1139 1.0070 0.6577 0.044 Uiso 1 1 calc R . .
H7B H 0.1457 1.0764 0.6441 0.044 Uiso 1 1 calc R . .
C8 C 0.1774(6) 1.0428(6) 0.7085(4) 0.038(3) Uani 1 1 d . . .
H8A H 0.2159 1.0676 0.7106 0.045 Uiso 1 1 calc R . .
H8B H 0.1494 1.0713 0.7236 0.045 Uiso 1 1 calc R . .
C9 C 0.1888(6) 0.9802(6) 0.7769(4) 0.034(3) Uani 1 1 d . . .
C10 C 0.2427(5) 1.0012(6) 0.8037(4) 0.029(3) Uani 1 1 d . . .
C11 C 0.2429(6) 1.0100(6) 0.8507(4) 0.037(3) Uani 1 1 d . . .
H11A H 0.2776 1.0334 0.8688 0.044 Uiso 1 1 calc R . .
C12 C 0.1925(6) 0.9976(6) 0.8703(4) 0.041(3) Uani 1 1 d . . .
H12A H 0.1903 1.0158 0.9015 0.049 Uiso 1 1 calc R . .
C13 C 0.1409(6) 0.9734(6) 0.8447(4) 0.035(3) Uani 1 1 d . . .
H13A H 0.1028 0.9729 0.8583 0.042 Uiso 1 1 calc R . .
C14 C 0.1389(6) 0.9650(6) 0.7970(4) 0.032(3) Uani 1 1 d . . .
C15 C 0.0814(5) 0.9417(6) 0.7686(4) 0.033(3) Uani 1 1 d . . .
H15A H 0.0520 0.9305 0.7893 0.039 Uiso 1 1 calc R . .
H15B H 0.0653 0.9809 0.7493 0.039 Uiso 1 1 calc R . .
C16 C 0.0870(5) 0.8801(6) 0.7384(4) 0.031(3) Uani 1 1 d . . .
C17 C 0.0702(5) 0.8844(6) 0.6919(4) 0.033(3) Uani 1 1 d . . .
H17A H 0.0482 0.9262 0.6789 0.040 Uiso 1 1 calc R . .
C18 C 0.0760(5) 0.8283(7) 0.6642(5) 0.036(3) Uani 1 1 d . . .
H18A H 0.0551 0.8291 0.6323 0.043 Uiso 1 1 calc R . .
C19 C 0.1024(6) 0.7683(7) 0.6809(5) 0.039(3) Uani 1 1 d . . .
H19A H 0.0992 0.7263 0.6611 0.047 Uiso 1 1 calc R . .
C20 C 0.1183(6) 0.7604(7) 0.7270(4) 0.037(3) Uani 1 1 d . . .
C21 C 0.1087(6) 0.8150(7) 0.7551(4) 0.034(3) Uani 1 1 d . . .
C22 C 0.1451(7) 0.6920(7) 0.7463(5) 0.046(3) Uani 1 1 d . . .
H22A H 0.1161 0.6696 0.7638 0.055 Uiso 1 1 calc R . .
H22B H 0.1506 0.6612 0.7207 0.055 Uiso 1 1 calc R . .
C23 C 0.2040(6) 0.6986(6) 0.7766(4) 0.033(3) Uani 1 1 d . . .
C24 C 0.2105(7) 0.6766(6) 0.8211(4) 0.039(3) Uani 1 1 d . . .
H24A H 0.1781 0.6482 0.8314 0.047 Uiso 1 1 calc R . .
C25 C 0.2637(7) 0.6824(7) 0.8492(5) 0.046(4) Uani 1 1 d . . .
H25A H 0.2708 0.6531 0.8771 0.056 Uiso 1 1 calc R . .
C26 C 0.3115(6) 0.7139(6) 0.8338(4) 0.039(3) Uani 1 1 d . . .
H26A H 0.3517 0.7083 0.8520 0.046 Uiso 1 1 calc R . .
C27 C 0.3088(6) 0.7337(6) 0.7874(4) 0.033(3) Uani 1 1 d . . .
C28 C 0.2547(6) 0.7222(6) 0.7606(4) 0.033(3) Uani 1 1 d . . .
C29 C 0.3641(6) 0.7651(6) 0.7707(5) 0.039(3) Uani 1 1 d . . .
H29A H 0.3965 0.7684 0.7966 0.047 Uiso 1 1 calc R . .
H29B H 0.3779 0.7337 0.7480 0.047 Uiso 1 1 calc R . .
C30 C 0.3532(6) 0.8366(7) 0.7496(4) 0.037(3) Uani 1 1 d . . .
C31 C 0.3631(7) 0.8500(8) 0.7055(5) 0.049(4) Uani 1 1 d . . .
H31A H 0.3830 0.8138 0.6889 0.058 Uiso 1 1 calc R . .
C32 C 0.3529(6) 0.9140(7) 0.6855(5) 0.043(3) Uani 1 1 d . . .
H32A H 0.3692 0.9254 0.6568 0.051 Uiso 1 1 calc R . .
C33 C 0.3308(6) 0.9661(8) 0.7111(5) 0.046(4) Uani 1 1 d . . .
H33A H 0.3291 1.0141 0.6986 0.055 Uiso 1 1 calc R . .
C34 C 0.3215(6) 0.9572(6) 0.7552(4) 0.034(3) Uani 1 1 d . . .
C35 C 0.3346(6) 0.8914(6) 0.7756(4) 0.034(3) Uani 1 1 d . . .
C36 C 0.2984(5) 1.0173(6) 0.7832(5) 0.037(3) Uani 1 1 d . . .
H36A H 0.3304 1.0301 0.8079 0.044 Uiso 1 1 calc R . .
H36B H 0.2906 1.0580 0.7631 0.044 Uiso 1 1 calc R . .
C37 C 0.3823(6) 0.9003(9) 0.8519(5) 0.053(4) Uani 1 1 d . . .
H37A H 0.4177 0.8800 0.8406 0.064 Uiso 1 1 calc R . .
H37B H 0.3866 0.9511 0.8510 0.064 Uiso 1 1 calc R . .
C38 C 0.3828(7) 0.8802(11) 0.8969(5) 0.069(5) Uani 1 1 d . . .
H38A H 0.3994 0.8329 0.9001 0.082 Uiso 1 1 calc R . .
H38B H 0.4110 0.9108 0.9159 0.082 Uiso 1 1 calc R . .
C39 C 0.3345(8) 0.8657(12) 0.9597(5) 0.073(5) Uani 1 1 d . . .
H39A H 0.3655 0.8947 0.9773 0.088 Uiso 1 1 calc R . .
H39B H 0.3460 0.8168 0.9651 0.088 Uiso 1 1 calc R . .
C40 C 0.2758(8) 0.8785(10) 0.9765(5) 0.069(4) Uani 1 1 d . . .
H40A H 0.2789 0.8679 1.0093 0.082 Uiso 1 1 calc R . .
H40B H 0.2639 0.9274 0.9718 0.082 Uiso 1 1 calc R . .
C41 C 0.1767(8) 0.8402(10) 0.9692(6) 0.069(3) Uani 1 1 d . . .
H41A H 0.1613 0.8881 0.9657 0.083 Uiso 1 1 calc R . .
H41B H 0.1819 0.8280 1.0018 0.083 Uiso 1 1 calc R . .
C42 C 0.1344(8) 0.7908(13) 0.9425(5) 0.080(7) Uani 1 1 d . . .
H42A H 0.1500 0.7431 0.9468 0.096 Uiso 1 1 calc R . .
H42B H 0.0952 0.7927 0.9536 0.096 Uiso 1 1 calc R . .
C43 C 0.0839(7) 0.7681(11) 0.8687(6) 0.070(5) Uani 1 1 d . . .
H43A H 0.0973 0.7194 0.8694 0.084 Uiso 1 1 calc R . .
H43B H 0.0463 0.7697 0.8822 0.084 Uiso 1 1 calc R . .
C44 C 0.0712(6) 0.7885(9) 0.8228(5) 0.052(4) Uani 1 1 d . . .
H44A H 0.0432 0.8280 0.8208 0.062 Uiso 1 1 calc R . .
H44B H 0.0508 0.7499 0.8052 0.062 Uiso 1 1 calc R . .
N1 N 0.0032(12) 1.129(2) 0.6664(11) 0.225(14) Uani 1 1 d D . .
C45 C -0.0371(11) 1.1265(9) 0.6938(8) 0.148(11) Uani 1 1 d D . .
C46 C -0.0822(11) 1.1212(13) 0.7231(9) 0.101(6) Uani 1 1 d D . .
N2 N 0.5000 0.9131(19) 0.7500 0.225(14) Uani 1 2 d SDU . .
C47 C 0.5000 0.9804(11) 0.7500 0.148(11) Uani 1 2 d SDU . .
C48 C 0.5000 1.0551(11) 0.7500 0.101(6) Uani 1 2 d SDU . .

loop_
_atom_site_aniso_label
_atom_site_aniso_U_11
_atom_site_aniso_U_22
_atom_site_aniso_U_33
_atom_site_aniso_U_23
_atom_site_aniso_U_13
_atom_site_aniso_U_12
Cu1 0.0436(9) 0.0402(10) 0.0386(9) -0.0020(8) -0.0041(7) 0.0052(8)
Cu2 0.0532(11) 0.0427(10) 0.0477(10) -0.0041(8) 0.0003(8) 0.0041(8)
Cu3 0.0644(12) 0.0416(11) 0.0615(12) -0.0044(9) 0.0105(10) 0.0113(9)
Cu4 0.061(2) 0.060(3) 0.067(3) 0.013(2) 0.009(2) -0.003(2)
Cu5 0.064(2) 0.054(3) 0.076(3) -0.038(2) 0.011(2) -0.012(2)
Cu6 0.052(2) 0.039(2) 0.048(2) -0.0015(16) -0.0061(16) -0.0001(17)
Cu7 0.0530(10) 0.0350(9) 0.0449(10) 0.0049(8) -0.0063(8) 0.0022(8)
K1 0.0497(16) 0.0189(13) 0.0341(14) -0.0020(11) -0.0042(12) 0.0043(12)
K2 0.0449(15) 0.0272(14) 0.0384(15) -0.0006(12) 0.0037(13) 0.0037(12)
I1 0.0458(5) 0.0388(5) 0.0392(5) 0.0028(4) 0.0033(4) 0.0031(4)
I2 0.0464(5) 0.0387(5) 0.0384(5) -0.0006(4) -0.0052(4) -0.0001(4)
I3 0.0529(5) 0.0275(4) 0.0416(5) -0.0039(4) 0.0060(4) 0.0030(4)
I4 0.0534(6) 0.0750(8) 0.0505(6) -0.0275(6) 0.0073(5) -0.0049(5)
I5 0.0635(6) 0.0354(5) 0.0572(6) -0.0016(5) -0.0018(5) 0.0056(5)
I6 0.0578(19) 0.056(2) 0.0435(16) -0.0095(14) 0.0117(11) -0.0111(14)
I7 0.0571(11) 0.0281(9) 0.0398(9) -0.0070(7) 0.0064(8) 0.0014(8)
I8 0.0654(13) 0.0446(11) 0.0487(11) 0.0046(9) -0.0151(10) -0.0102(10)
I9 0.0494(5) 0.0255(4) 0.0359(5) -0.0001(3) 0.0003(4) 0.0066(4)
S1 0.0410(17) 0.0326(17) 0.0339(16) -0.0034(14) -0.0032(14) 0.0014(14)
O1 0.061(6) 0.021(4) 0.031(5) 0.000(4) 0.004(4) 0.007(4)
O2 0.097(8) 0.027(5) 0.051(6) 0.018(5) 0.022(6) 0.033(5)
O3 0.068(6) 0.031(5) 0.025(4) -0.001(4) -0.002(4) 0.008(5)
O4 0.048(5) 0.017(4) 0.029(4) -0.006(3) 0.007(4) 0.002(4)
O5 0.045(5) 0.024(4) 0.030(4) -0.003(4) -0.005(4) -0.002(4)
O6 0.057(7) 0.102(10) 0.039(6) 0.004(6) -0.003(5) -0.017(7)
O7 0.058(6) 0.080(9) 0.048(6) -0.007(6) 0.016(5) -0.025(6)
O8 0.064(7) 0.100(10) 0.042(6) -0.004(6) 0.009(5) -0.016(7)
O9 0.042(5) 0.024(4) 0.029(4) -0.003(4) 0.000(4) -0.001(4)
C1 0.095(12) 0.031(8) 0.033(7) -0.013(6) 0.008(8) 0.017(8)
C2 0.107(14) 0.046(9) 0.043(9) -0.010(8) 0.023(9) -0.012(10)
C3 0.056(9) 0.039(8) 0.036(7) 0.010(6) 0.002(6) 0.004(7)
C4 0.073(8) 0.090(10) 0.041(6) -0.016(6) 0.001(6) -0.017(7)
C5 0.074(8) 0.068(9) 0.066(8) -0.007(7) 0.009(7) -0.002(7)
C6 0.059(9) 0.032(7) 0.030(7) -0.005(6) -0.009(6) 0.005(6)
C7 0.044(7) 0.027(6) 0.038(7) -0.001(6) -0.004(6) 0.006(6)
C8 0.057(8) 0.013(6) 0.044(8) -0.001(5) 0.009(6) 0.007(6)
C9 0.055(8) 0.010(5) 0.035(7) -0.002(5) 0.000(6) 0.004(5)
C10 0.046(7) 0.014(5) 0.024(6) -0.010(5) -0.001(5) 0.003(5)
C11 0.051(8) 0.017(6) 0.040(7) -0.010(5) -0.005(6) 0.001(5)
C12 0.064(9) 0.025(7) 0.034(7) -0.016(6) 0.010(6) 0.011(6)
C13 0.045(7) 0.022(6) 0.039(7) -0.005(5) 0.009(6) 0.009(5)
C14 0.045(7) 0.023(6) 0.029(6) 0.000(5) 0.000(5) 0.007(5)
C15 0.037(6) 0.029(7) 0.031(6) 0.002(5) 0.001(5) 0.004(5)
C16 0.029(6) 0.027(6) 0.035(7) 0.014(5) -0.002(5) 0.002(5)
C17 0.024(6) 0.025(6) 0.048(8) 0.000(6) -0.004(5) -0.011(5)
C18 0.025(6) 0.039(8) 0.045(8) -0.003(6) 0.007(5) -0.003(5)
C19 0.048(8) 0.031(7) 0.041(7) -0.005(6) 0.010(6) -0.008(6)
C20 0.043(7) 0.032(7) 0.032(7) -0.007(6) -0.011(6) -0.001(6)
C21 0.045(7) 0.035(7) 0.022(6) 0.015(5) 0.007(5) 0.009(6)
C22 0.069(10) 0.031(7) 0.038(8) 0.003(6) 0.010(7) 0.009(7)
C23 0.046(7) 0.010(5) 0.042(7) 0.001(5) -0.001(6) 0.003(5)
C24 0.065(9) 0.015(6) 0.038(7) 0.012(5) 0.005(7) 0.008(6)
C25 0.073(10) 0.032(7) 0.034(7) 0.011(6) 0.011(7) 0.008(7)
C26 0.053(8) 0.023(6) 0.039(7) 0.002(6) 0.003(6) 0.013(6)
C27 0.045(7) 0.015(5) 0.037(7) 0.000(5) 0.004(6) 0.017(5)
C28 0.052(8) 0.015(6) 0.033(7) 0.005(5) 0.009(6) 0.011(5)
C29 0.063(9) 0.014(6) 0.041(7) 0.000(5) 0.011(7) 0.009(6)
C30 0.040(7) 0.030(7) 0.039(7) -0.005(6) 0.001(6) 0.005(6)
C31 0.059(9) 0.046(9) 0.041(8) -0.016(7) 0.006(7) -0.004(7)
C32 0.046(8) 0.033(7) 0.049(8) 0.002(6) 0.006(6) -0.004(6)
C33 0.049(8) 0.037(8) 0.047(8) 0.007(7) -0.017(7) -0.006(7)
C34 0.046(7) 0.018(6) 0.035(7) -0.003(5) -0.007(6) -0.013(5)
C35 0.043(7) 0.021(6) 0.037(7) 0.005(5) 0.001(6) -0.005(5)
C36 0.038(7) 0.017(6) 0.049(8) -0.004(6) -0.012(6) -0.013(5)
C37 0.038(7) 0.064(10) 0.055(9) 0.007(8) -0.004(7) -0.015(7)
C38 0.055(10) 0.118(17) 0.031(8) -0.012(9) 0.002(7) 0.005(10)
C39 0.064(11) 0.111(17) 0.041(9) -0.002(10) -0.003(8) -0.007(11)
C40 0.073(8) 0.090(10) 0.041(6) -0.016(6) 0.001(6) -0.017(7)
C41 0.074(8) 0.068(9) 0.066(8) -0.007(7) 0.009(7) -0.002(7)
C42 0.057(10) 0.15(2) 0.034(9) -0.004(11) 0.014(8) -0.016(12)
C43 0.057(10) 0.100(15) 0.060(11) 0.006(10) 0.035(9) -0.019(10)
C44 0.044(8) 0.067(11) 0.044(8) 0.027(8) 0.003(7) -0.010(8)
N1 0.131(18) 0.39(4) 0.18(2) -0.05(3) 0.083(17) 0.02(3)
C45 0.20(2) 0.016(7) 0.19(2) -0.013(13) -0.123(18) -0.008(14)
C46 0.104(14) 0.085(14) 0.117(16) -0.006(15) 0.028(12) -0.002(14)
N2 0.131(18) 0.39(4) 0.18(2) -0.05(3) 0.083(17) 0.02(3)
C47 0.20(2) 0.016(7) 0.19(2) -0.013(13) -0.123(18) -0.008(14)
C48 0.104(14) 0.085(14) 0.117(16) -0.006(15) 0.028(12) -0.002(14)

loop_
_atom_type_symbol
_atom_type_description
_atom_type_scat_dispersion_real
_atom_type_scat_dispersion_imag
_atom_type_scat_source
C C 0.0033 0.0016 'International Tables Vol C Tables 4.2.6.8 and 6.1.1.4'
H H 0.0000 0.0000 'International Tables Vol C Tables 4.2.6.8 and 6.1.1.4'
O O 0.0106 0.0060 'International Tables Vol C Tables 4.2.6.8 and 6.1.1.4'
S S 0.1246 0.1234 'International Tables Vol C Tables 4.2.6.8 and 6.1.1.4'
K K 0.2009 0.2494 'International Tables Vol C Tables 4.2.6.8 and 6.1.1.4'
Cu Cu 0.3201 1.2651 'International Tables Vol C Tables 4.2.6.8 and 6.1.1.4'
I I -0.4742 1.8119 'International Tables Vol C Tables 4.2.6.8 and 6.1.1.4'
N N 0.0061 0.0033 'International Tables Vol C Tables 4.2.6.8 and 6.1.1.4'

loop_
_geom_angle_atom_site_label_1
_geom_angle_atom_site_label_2
_geom_angle_atom_site_label_3
_geom_angle
_geom_angle_site_symmetry_1
_geom_angle_site_symmetry_3
_geom_angle_publ_flag
S1 Cu1 I1 103.62(11) . . ?
S1 Cu1 Cu7 149.37(12) . 5_576 ?
I1 Cu1 Cu7 63.60(6) . 5_576 ?
S1 Cu1 I9 111.05(11) . . ?
I1 Cu1 I9 120.64(7) . . ?
Cu7 Cu1 I9 61.95(6) 5_576 . ?
S1 Cu1 I3 101.51(11) . . ?
I1 Cu1 I3 114.26(7) . . ?
Cu7 Cu1 I3 109.12(7) 5_576 . ?
I9 Cu1 I3 104.26(6) . . ?
S1 Cu1 Cu2 133.49(11) . . ?
I1 Cu1 Cu2 59.66(6) . . ?
Cu7 Cu1 Cu2 66.52(7) 5_576 . ?
I9 Cu1 Cu2 114.56(7) . . ?
I3 Cu1 Cu2 58.96(6) . . ?
I2 Cu2 I4 114.48(7) . . ?
I2 Cu2 I1 106.03(7) . . ?
I4 Cu2 I1 109.45(7) . . ?
I2 Cu2 I3 106.17(7) . . ?
I4 Cu2 I3 108.79(7) . . ?
I1 Cu2 I3 111.93(7) . . ?
I2 Cu2 Cu3 142.03(9) . . ?
I4 Cu2 Cu3 55.37(6) . . ?
I1 Cu2 Cu3 111.79(8) . . ?
I3 Cu2 Cu3 56.40(6) . . ?
I2 Cu2 Cu1 100.72(7) . . ?
I4 Cu2 Cu1 144.80(8) . . ?
I1 Cu2 Cu1 57.03(6) . . ?
I3 Cu2 Cu1 59.06(6) . . ?
Cu3 Cu2 Cu1 96.94(8) . . ?
I2 Cu2 Cu7 54.65(5) . 5_576 ?
I4 Cu2 Cu7 151.48(9) . 5_576 ?
I1 Cu2 Cu7 58.11(5) . 5_576 ?
I3 Cu2 Cu7 99.73(7) . 5_576 ?
Cu3 Cu2 Cu7 150.81(9) . 5_576 ?
Cu1 Cu2 Cu7 54.05(6) . 5_576 ?
Cu5 Cu3 I4 78.55(13) . . ?
Cu5 Cu3 Cu4 82.42(17) . . ?
I4 Cu3 Cu4 144.12(14) . . ?
Cu5 Cu3 I5 60.61(11) . . ?
I4 Cu3 I5 127.45(8) . . ?
Cu4 Cu3 I5 64.43(11) . . ?
Cu5 Cu3 I3 147.21(14) . . ?
I4 Cu3 I3 119.19(8) . . ?
Cu4 Cu3 I3 67.29(12) . . ?
I5 Cu3 I3 112.88(8) . . ?
Cu5 Cu3 Cu2 139.30(15) . . ?
I4 Cu3 Cu2 61.45(7) . . ?
Cu4 Cu3 Cu2 125.99(13) . . ?
I5 Cu3 Cu2 153.10(10) . . ?
I3 Cu3 Cu2 61.42(6) . . ?
Cu3 Cu4 I8 152.5(2) . 5_566 ?
Cu3 Cu4 Cu6 127.25(19) . 5_566 ?
I8 Cu4 Cu6 57.41(12) 5_566 5_566 ?
Cu3 Cu4 I5 57.99(10) . . ?
I8 Cu4 I5 128.90(17) 5_566 . ?
Cu6 Cu4 I5 160.0(2) 5_566 . ?
Cu3 Cu4 I6 86.56(16) . 5_566 ?
I8 Cu4 I6 111.75(17) 5_566 5_566 ?
Cu6 Cu4 I6 57.50(13) 5_566 5_566 ?
I5 Cu4 I6 107.16(17) . 5_566 ?
Cu3 Cu4 I3 56.94(10) . . ?
I8 Cu4 I3 96.66(16) 5_566 . ?
Cu6 Cu4 I3 96.89(16) 5_566 . ?
I5 Cu4 I3 100.67(13) . . ?
I6 Cu4 I3 109.05(16) 5_566 . ?
Cu3 Cu4 I6 85.26(15) . . ?
I8 Cu4 I6 117.06(16) 5_566 . ?
Cu6 Cu4 I6 67.06(14) 5_566 . ?
I5 Cu4 I6 96.06(15) . . ?
I6 Cu4 I6 12.57(10) 5_566 . ?
I3 Cu4 I6 117.95(16) . . ?
Cu3 Cu5 I5 60.44(10) . . ?
Cu3 Cu5 I7 155.7(2) . . ?
I5 Cu5 I7 119.85(17) . . ?
Cu3 Cu5 Cu6 131.7(2) . . ?
I5 Cu5 Cu6 156.9(2) . . ?
I7 Cu5 Cu6 58.74(12) . . ?
Cu3 Cu5 I6 91.82(14) . . ?
I5 Cu5 I6 107.15(18) . . ?
I7 Cu5 I6 109.83(16) . . ?
Cu6 Cu5 I6 57.95(14) . . ?
Cu3 Cu5 I6 79.92(13) . 5_566 ?
I5 Cu5 I6 101.72(15) . 5_566 ?
I7 Cu5 I6 121.26(16) . 5_566 ?
Cu6 Cu5 I6 66.75(14) . 5_566 ?
I6 Cu5 I6 11.95(10) . 5_566 ?
I8 Cu6 I7 124.02(17) . . ?
I8 Cu6 I6 119.46(17) . . ?
I7 Cu6 I6 116.52(16) . . ?
I8 Cu6 Cu5 153.1(2) . . ?
I7 Cu6 Cu5 60.54(13) . . ?
I6 Cu6 Cu5 63.89(15) . . ?
I8 Cu6 Cu4 60.43(13) . 5_566 ?
I7 Cu6 Cu4 159.92(19) . 5_566 ?
I6 Cu6 Cu4 62.72(16) . 5_566 ?
Cu5 Cu6 Cu4 126.0(2) . 5_566 ?
I2 Cu7 Cu1 106.18(8) 5_576 5_576 ?
I2 Cu7 I9 120.22(7) 5_576 . ?
Cu1 Cu7 I9 133.31(8) 5_576 . ?
I2 Cu7 I9 112.40(7) 5_576 5_576 ?
Cu1 Cu7 I9 59.21(6) 5_576 5_576 ?
I9 Cu7 I9 103.77(7) . 5_576 ?
I2 Cu7 I1 104.96(7) 5_576 5_576 ?
Cu1 Cu7 I1 58.14(5) 5_576 5_576 ?
I9 Cu7 I1 102.15(7) . 5_576 ?
I9 Cu7 I1 113.15(6) 5_576 5_576 ?
I2 Cu7 Cu2 55.63(5) 5_576 5_576 ?
Cu1 Cu7 Cu2 59.43(6) 5_576 5_576 ?
I9 Cu7 Cu2 147.61(8) . 5_576 ?
I9 Cu7 Cu2 106.89(7) 5_576 5_576 ?
I1 Cu7 Cu2 55.92(5) 5_576 5_576 ?
O1 K1 O4 127.3(3) . . ?
O1 K1 O3 170.8(3) . . ?
O4 K1 O3 61.9(2) . . ?
O1 K1 O2 59.8(3) . . ?
O4 K1 O2 168.7(3) . . ?
O3 K1 O2 111.0(3) . . ?
O1 K1 C32 93.0(3) . . ?
O4 K1 C32 95.8(3) . . ?
O3 K1 C32 84.5(3) . . ?
O2 K1 C32 74.3(4) . . ?
O1 K1 C33 107.4(3) . . ?
O4 K1 C33 70.3(3) . . ?
O3 K1 C33 73.7(3) . . ?
O2 K1 C33 99.7(4) . . ?
C32 K1 C33 25.5(4) . . ?
O1 K1 S1 110.4(2) . . ?
O4 K1 S1 117.7(2) . . ?
O3 K1 S1 61.83(19) . . ?
O2 K1 S1 61.1(2) . . ?
C32 K1 S1 103.4(3) . . ?
C33 K1 S1 115.6(3) . . ?
O1 K1 C31 68.3(3) . . ?
O4 K1 C31 108.4(3) . . ?
O3 K1 C31 109.3(4) . . ?
O2 K1 C31 64.5(4) . . ?
C32 K1 C31 24.8(4) . . ?
C33 K1 C31 43.3(4) . . ?
S1 K1 C31 113.4(3) . . ?
O1 K1 C19 68.7(3) . . ?
O4 K1 C19 100.6(3) . . ?
O3 K1 C19 112.5(3) . . ?
O2 K1 C19 90.2(3) . . ?
C32 K1 C19 160.5(4) . . ?
C33 K1 C19 165.7(4) . . ?
S1 K1 C19 78.2(3) . . ?
C31 K1 C19 136.8(4) . . ?
O1 K1 C18 92.8(3) . . ?
O4 K1 C18 85.9(3) . . ?
O3 K1 C18 88.8(3) . . ?
O2 K1 C18 103.1(4) . . ?
C32 K1 C18 171.3(4) . . ?
C33 K1 C18 155.1(4) . . ?
S1 K1 C18 68.4(3) . . ?
C31 K1 C18 160.6(4) . . ?
C19 K1 C18 24.1(3) . . ?
O1 K1 C34 97.2(3) . . ?
O4 K1 C34 59.1(3) . . ?
O3 K1 C34 87.0(3) . . ?
O2 K1 C34 113.5(4) . . ?
C32 K1 C34 43.2(3) . . ?
C33 K1 C34 23.6(3) . . ?
S1 K1 C34 138.6(2) . . ?
C31 K1 C34 49.3(3) . . ?
C19 K1 C34 142.1(3) . . ?
C18 K1 C34 142.1(3) . . ?
O1 K1 C17 105.6(3) . . ?
O4 K1 C17 62.5(3) . . ?
O3 K1 C17 79.1(3) . . ?
O2 K1 C17 126.6(3) . . ?
C32 K1 C17 157.2(3) . . ?
C33 K1 C17 132.4(4) . . ?
S1 K1 C17 82.8(2) . . ?
C31 K1 C17 163.7(3) . . ?
C19 K1 C17 41.9(3) . . ?
C18 K1 C17 23.5(3) . . ?
C34 K1 C17 119.4(3) . . ?
O7 K2 O8 59.6(3) . . ?
O7 K2 O6 60.7(3) . . ?
O8 K2 O6 120.0(3) . . ?
O7 K2 O5 119.3(3) . . ?
O8 K2 O5 177.7(3) . . ?
O6 K2 O5 58.7(3) . . ?
O7 K2 O9 119.6(3) . . ?
O8 K2 O9 60.1(3) . . ?
O6 K2 O9 177.7(3) . . ?
O5 K2 O9 121.1(3) . . ?
O7 K2 C12 85.0(4) . . ?
O8 K2 C12 86.8(4) . . ?
O6 K2 C12 83.6(4) . . ?
O5 K2 C12 91.1(3) . . ?
O9 K2 C12 94.2(3) . . ?
O7 K2 C25 93.7(4) . . ?
O8 K2 C25 92.0(4) . . ?
O6 K2 C25 96.3(4) . . ?
O5 K2 C25 90.1(3) . . ?
O9 K2 C25 85.9(3) . . ?
C12 K2 C25 178.6(4) . . ?
O7 K2 C13 96.1(4) . . ?
O8 K2 C13 73.4(4) . . ?
O6 K2 C13 108.6(4) . . ?
O5 K2 C13 105.0(3) . . ?
O9 K2 C13 69.2(3) . . ?
C12 K2 C13 25.1(3) . . ?
C25 K2 C13 154.9(4) . . ?
O7 K2 C26 104.4(4) . . ?
O8 K2 C26 116.6(4) . . ?
O6 K2 C26 82.6(4) . . ?
O5 K2 C26 65.5(3) . . ?
O9 K2 C26 99.4(3) . . ?
C12 K2 C26 156.6(4) . . ?
C25 K2 C26 24.6(3) . . ?
C13 K2 C26 159.5(3) . . ?
O7 K2 C11 97.7(3) . . ?
O8 K2 C11 111.2(4) . . ?
O6 K2 C11 72.1(4) . . ?
O5 K2 C11 66.7(3) . . ?
O9 K2 C11 105.7(3) . . ?
C12 K2 C11 24.4(3) . . ?
C25 K2 C11 156.7(4) . . ?
C13 K2 C11 43.2(3) . . ?
C26 K2 C11 132.2(4) . . ?
O7 K2 C24 105.6(3) . . ?
O8 K2 C24 80.9(4) . . ?
O6 K2 C24 120.2(4) . . ?
O5 K2 C24 101.4(3) . . ?
O9 K2 C24 62.0(3) . . ?
C12 K2 C24 156.2(4) . . ?
C25 K2 C24 23.9(3) . . ?
C13 K2 C24 131.2(3) . . ?
C26 K2 C24 41.9(4) . . ?
C11 K2 C24 156.7(3) . . ?
O7 K2 C14 120.0(3) . . ?
O8 K2 C14 85.7(3) . . ?
O6 K2 C14 120.7(4) . . ?
O5 K2 C14 93.3(3) . . ?
O9 K2 C14 57.1(3) . . ?
C12 K2 C14 42.5(3) . . ?
C25 K2 C14 138.2(3) . . ?
C13 K2 C14 24.1(3) . . ?
C26 K2 C14 135.5(3) . . ?
C11 K2 C14 48.6(3) . . ?
C24 K2 C14 115.8(3) . . ?
Cu1 I1 Cu2 63.30(6) . . ?
Cu1 I1 Cu7 58.26(5) . 5_576 ?
Cu2 I1 Cu7 65.97(6) . 5_576 ?
Cu7 I2 Cu2 69.71(6) 5_576 . ?
Cu3 I3 Cu2 62.19(6) . . ?
Cu3 I3 Cu1 102.94(7) . . ?
Cu2 I3 Cu1 61.99(6) . . ?
Cu3 I3 Cu4 55.76(10) . . ?
Cu2 I3 Cu4 115.76(10) . . ?
Cu1 I3 Cu4 144.98(10) . . ?
Cu3 I4 Cu2 63.19(6) . . ?
Cu3 I5 Cu5 58.95(11) . . ?
Cu3 I5 Cu4 57.58(10) . . ?
Cu5 I5 Cu4 78.29(14) . . ?
I6 I6 Cu6 139.4(7) 5_566 . ?
I6 I6 Cu4 108.2(7) 5_566 5_566 ?
Cu6 I6 Cu4 59.78(14) . 5_566 ?
I6 I6 Cu5 112.8(6) 5_566 . ?
Cu6 I6 Cu5 58.16(13) . . ?
Cu4 I6 Cu5 117.42(16) 5_566 . ?
I6 I6 Cu4 59.3(6) 5_566 . ?
Cu6 I6 Cu4 128.98(17) . . ?
Cu4 I6 Cu4 167.43(10) 5_566 . ?
Cu5 I6 Cu4 70.86(14) . . ?
I6 I6 Cu5 55.3(6) 5_566 5_566 ?
Cu6 I6 Cu5 129.84(17) . 5_566 ?
Cu4 I6 Cu5 70.10(14) 5_566 5_566 ?
Cu5 I6 Cu5 168.05(10) . 5_566 ?
Cu4 I6 Cu5 100.22(12) . 5_566 ?
Cu6 I7 Cu5 60.72(13) . . ?
Cu6 I8 Cu4 62.16(13) . 5_566 ?
Cu7 I9 Cu1 116.02(7) . . ?
Cu7 I9 Cu7 76.23(7) . 5_576 ?
Cu1 I9 Cu7 58.83(5) . 5_576 ?
C5 S1 C4 102.2(8) . . ?
C5 S1 Cu1 108.6(6) . . ?
C4 S1 Cu1 104.7(5) . . ?
C5 S1 K1 91.4(6) . . ?
C4 S1 K1 106.3(5) . . ?
Cu1 S1 K1 138.22(15) . . ?
C28 O1 C1 111.6(9) . . ?
C28 O1 K1 124.5(6) . . ?
C1 O1 K1 123.5(7) . . ?
C2 O2 C3 115.7(12) . . ?
C2 O2 K1 107.8(9) . . ?
C3 O2 K1 122.0(7) . . ?
C7 O3 C6 111.2(10) . . ?
C7 O3 K1 110.7(7) . . ?
C6 O3 K1 126.5(7) . . ?
C9 O4 C8 113.1(9) . . ?
C9 O4 K1 126.3(7) . . ?
C8 O4 K1 118.8(7) . . ?
C35 O5 C37 116.0(10) . . ?
C35 O5 K2 125.6(7) . . ?
C37 O5 K2 118.0(8) . . ?
C38 O6 C39 118.3(13) . . ?
C38 O6 K2 118.5(9) . . ?
C39 O6 K2 115.8(10) . . ?
C40 O7 C41 109.1(12) . . ?
C40 O7 K2 115.1(9) . . ?
C41 O7 K2 117.0(10) . . ?
C42 O8 C43 115.5(14) . . ?
C42 O8 K2 118.1(9) . . ?
C43 O8 K2 115.5(8) . . ?
C21 O9 C44 112.4(10) . . ?
C21 O9 K2 128.4(7) . . ?
C44 O9 K2 118.8(7) . . ?
O1 C1 C2 107.8(12) . . ?
O2 C2 C1 112.9(14) . . ?
O2 C2 K1 50.4(7) . . ?
C1 C2 K1 83.8(8) . . ?
O2 C3 C4 113.2(13) . . ?
C3 C4 S1 113.3(11) . . ?
C6 C5 S1 110.4(12) . . ?
O3 C6 C5 107.9(12) . . ?
O3 C7 C8 110.2(10) . . ?
O3 C7 K1 47.0(5) . . ?
C8 C7 K1 81.4(7) . . ?
O4 C8 C7 108.5(10) . . ?
O4 C9 C14 119.5(11) . . ?
O4 C9 C10 119.9(11) . . ?
C14 C9 C10 120.5(11) . . ?
C11 C10 C9 118.5(12) . . ?
C11 C10 C36 119.2(11) . . ?
C9 C10 C36 122.2(10) . . ?
C11 C10 K2 68.6(7) . . ?
C9 C10 K2 83.4(7) . . ?
C36 C10 K2 120.2(7) . . ?
C12 C11 C10 120.7(12) . . ?
C12 C11 K2 72.5(7) . . ?
C10 C11 K2 87.9(7) . . ?
C11 C12 C13 120.9(12) . . ?
C11 C12 K2 83.0(7) . . ?
C13 C12 K2 80.1(7) . . ?
C12 C13 C14 119.7(12) . . ?
C12 C13 K2 74.9(7) . . ?
C14 C13 K2 88.5(7) . . ?
C9 C14 C13 119.4(12) . . ?
C9 C14 C15 120.7(11) . . ?
C13 C14 C15 119.9(11) . . ?
C9 C14 K2 85.6(7) . . ?
C13 C14 K2 67.5(7) . . ?
C15 C14 K2 118.8(8) . . ?
C16 C15 C14 115.6(10) . . ?
C17 C16 C21 116.0(12) . . ?
C17 C16 C15 120.9(11) . . ?
C21 C16 C15 123.1(11) . . ?
C18 C17 C16 120.8(12) . . ?
C18 C17 K1 72.8(7) . . ?
C16 C17 K1 86.2(7) . . ?
C19 C18 C17 121.6(13) . . ?
C19 C18 K1 76.3(7) . . ?
C17 C18 K1 83.7(7) . . ?
C18 C19 C20 119.8(13) . . ?
C18 C19 K1 79.6(7) . . ?
C20 C19 K1 87.0(8) . . ?
C19 C20 C21 118.3(12) . . ?
C19 C20 C22 120.3(12) . . ?
C21 C20 C22 121.4(11) . . ?
C19 C20 K1 69.6(8) . . ?
C21 C20 K1 86.3(8) . . ?
C22 C20 K1 114.2(9) . . ?
C20 C21 O9 120.0(11) . . ?
C20 C21 C16 122.9(11) . . ?
O9 C21 C16 117.1(11) . . ?
C23 C22 C20 115.1(11) . . ?
C24 C23 C28 116.6(12) . . ?
C24 C23 C22 121.2(12) . . ?
C28 C23 C22 122.0(12) . . ?
C25 C24 C23 122.1(13) . . ?
C25 C24 K2 70.5(8) . . ?
C23 C24 K2 91.1(7) . . ?
C26 C25 C24 119.8(13) . . ?
C26 C25 K2 79.6(8) . . ?
C24 C25 K2 85.7(8) . . ?
C25 C26 C27 120.7(13) . . ?
C25 C26 K2 75.9(8) . . ?
C27 C26 K2 93.8(7) . . ?
C28 C27 C26 115.7(12) . . ?
C28 C27 C29 125.0(11) . . ?
C26 C27 C29 119.3(12) . . ?
C23 C28 C27 124.5(12) . . ?
C23 C28 O1 117.3(11) . . ?
C27 C28 O1 118.0(11) . . ?
C30 C29 C27 113.5(10) . . ?
C31 C30 C35 118.5(12) . . ?
C31 C30 C29 121.4(12) . . ?
C35 C30 C29 120.0(12) . . ?
C31 C30 K1 70.4(8) . . ?
C35 C30 K1 83.1(8) . . ?
C29 C30 K1 118.4(8) . . ?
C32 C31 C30 122.5(14) . . ?
C32 C31 K1 73.3(9) . . ?
C30 C31 K1 86.0(9) . . ?
C31 C32 C33 117.6(14) . . ?
C31 C32 K1 81.8(9) . . ?
C33 C32 K1 78.8(8) . . ?
C34 C33 C32 123.2(13) . . ?
C34 C33 K1 87.6(8) . . ?
C32 C33 K1 75.7(8) . . ?
C33 C34 C35 118.0(12) . . ?
C33 C34 C36 121.6(12) . . ?
C35 C34 C36 120.3(11) . . ?
C33 C34 K1 68.8(7) . . ?
C35 C34 K1 84.1(7) . . ?
C36 C34 K1 117.9(8) . . ?
O5 C35 C30 119.7(11) . . ?
O5 C35 C34 120.3(11) . . ?
C30 C35 C34 119.9(12) . . ?
C10 C36 C34 114.9(9) . . ?
C38 C37 O5 116.0(13) . . ?
O6 C38 C37 118.9(15) . . ?
O6 C39 C40 112.5(14) . . ?
O7 C40 C39 107.4(14) . . ?
O7 C41 C42 106.3(14) . . ?
O8 C42 C41 110.5(17) . . ?
C44 C43 O8 117.0(14) . . ?
C43 C44 O9 114.7(12) . . ?
N1 C45 C46 178(3) . . ?
N2 C47 C48 180.000(13) . . ?

loop_
_geom_bond_atom_site_label_1
_geom_bond_atom_site_label_2
_geom_bond_distance
_geom_bond_site_symmetry_2
_geom_bond_publ_flag
Cu1 S1 2.318(4) . ?
Cu1 I1 2.6307(19) . ?
Cu1 Cu7 2.634(2) 5_576 ?
Cu1 I9 2.6446(19) . ?
Cu1 I3 2.722(2) . ?
Cu1 Cu2 2.801(2) . ?
Cu2 I2 2.626(2) . ?
Cu2 I4 2.695(2) . ?
Cu2 I1 2.706(2) . ?
Cu2 I3 2.719(2) . ?
Cu2 Cu3 2.738(3) . ?
Cu2 Cu7 2.984(3) 5_576 ?
Cu3 Cu5 2.517(4) . ?
Cu3 I4 2.525(2) . ?
Cu3 Cu4 2.544(5) . ?
Cu3 I5 2.555(2) . ?
Cu3 I3 2.579(2) . ?
Cu4 I8 2.600(5) 5_566 ?
Cu4 Cu6 2.643(5) 5_566 ?
Cu4 I5 2.718(4) . ?
Cu4 I6 2.718(6) 5_566 ?
Cu4 I3 2.838(5) . ?
Cu4 I6 3.005(6) . ?
Cu5 I5 2.559(4) . ?
Cu5 I7 2.581(4) . ?
Cu5 Cu6 2.585(5) . ?
Cu5 I6 2.733(5) . ?
Cu5 I6 3.066(5) 5_566 ?
Cu6 I8 2.518(4) . ?
Cu6 I7 2.534(4) . ?
Cu6 I6 2.580(5) . ?
Cu6 Cu4 2.643(5) 5_566 ?
Cu7 I2 2.595(2) 5_576 ?
Cu7 Cu1 2.634(2) 5_576 ?
Cu7 I9 2.6434(19) . ?
Cu7 I9 2.717(2) 5_576 ?
Cu7 I1 2.774(2) 5_576 ?
Cu7 Cu2 2.984(3) 5_576 ?
K1 O1 2.657(9) . ?
K1 O4 2.705(8) . ?
K1 O3 2.768(9) . ?
K1 O2 2.858(10) . ?
K1 C32 3.149(14) . ?
K1 C33 3.187(14) . ?
K1 S1 3.193(4) . ?
K1 C31 3.254(16) . ?
K1 C19 3.261(13) . ?
K1 C18 3.301(12) . ?
K1 C34 3.415(12) . ?
K1 C17 3.435(12) . ?
K2 O7 2.744(11) . ?
K2 O8 2.767(11) . ?
K2 O6 2.790(11) . ?
K2 O5 2.810(9) . ?
K2 O9 2.822(9) . ?
K2 C12 3.160(12) . ?
K2 C25 3.203(14) . ?
K2 C13 3.225(12) . ?
K2 C26 3.249(12) . ?
K2 C11 3.289(12) . ?
K2 C24 3.389(13) . ?
K2 C14 3.490(12) . ?
I1 Cu7 2.774(2) 5_576 ?
I2 Cu7 2.595(2) 5_576 ?
I6 I6 0.689(4) 5_566 ?
I6 Cu4 2.718(6) 5_566 ?
I6 Cu5 3.066(5) 5_566 ?
I8 Cu4 2.600(5) 5_566 ?
I9 Cu7 2.717(2) 5_576 ?
S1 C5 1.782(19) . ?
S1 C4 1.829(19) . ?
O1 C28 1.430(14) . ?
O1 C1 1.473(15) . ?
O2 C2 1.378(18) . ?
O2 C3 1.444(16) . ?
O3 C7 1.434(15) . ?
O3 C6 1.444(14) . ?
O4 C9 1.369(14) . ?
O4 C8 1.448(14) . ?
O5 C35 1.396(15) . ?
O5 C37 1.415(15) . ?
O6 C38 1.306(18) . ?
O6 C39 1.379(19) . ?
O7 C40 1.431(19) . ?
O7 C41 1.446(19) . ?
O8 C42 1.380(19) . ?
O8 C43 1.43(2) . ?
O9 C21 1.403(13) . ?
O9 C44 1.421(15) . ?
C1 C2 1.49(2) . ?
C3 C4 1.49(2) . ?
C5 C6 1.53(2) . ?
C7 C8 1.504(18) . ?
C9 C14 1.379(18) . ?
C9 C10 1.424(17) . ?
C10 C11 1.407(16) . ?
C10 C36 1.508(17) . ?
C11 C12 1.371(19) . ?
C12 C13 1.387(19) . ?
C13 C14 1.423(17) . ?
C14 C15 1.521(17) . ?
C15 C16 1.509(17) . ?
C16 C17 1.386(17) . ?
C16 C21 1.417(16) . ?
C17 C18 1.379(18) . ?
C18 C19 1.369(18) . ?
C19 C20 1.381(18) . ?
C20 C21 1.382(18) . ?
C20 C22 1.534(18) . ?
C22 C23 1.510(19) . ?
C23 C24 1.377(17) . ?
C23 C28 1.380(18) . ?
C24 C25 1.37(2) . ?
C25 C26 1.373(19) . ?
C26 C27 1.424(17) . ?
C27 C28 1.385(18) . ?
C27 C29 1.535(18) . ?
C29 C30 1.526(17) . ?
C30 C31 1.385(19) . ?
C30 C35 1.410(18) . ?
C31 C32 1.38(2) . ?
C32 C33 1.40(2) . ?
C33 C34 1.367(19) . ?
C34 C35 1.425(17) . ?
C34 C36 1.560(18) . ?
C37 C38 1.39(2) . ?
C39 C40 1.50(2) . ?
C41 C42 1.50(2) . ?
C43 C44 1.41(2) . ?
N1 C45 1.30(3) . ?
C45 C46 1.433(9) . ?
N2 C47 1.30(3) . ?
C47 C48 1.447(9) . ?
